data_1011009
loop_
_publ_author_name
'Taylor, W H'
'West, J'

_publ_section_title 'The Structure of Norbergite.'
_journal_coden_ASTM ZEKGAX
_journal_name_full
;
Zeitschrift fuer Kristallographie, Kristallgeometrie, Kristallphysik,
Kristallchemie (-144,1977)
;
_journal_page_first 461
_journal_page_last 474
_journal_volume 70
_journal_year 1929
_chemical_compound_source 'from Nicoll Quarry, Franklin, New Jersey'
_chemical_formula_analytical
;
(Mg2.92 Fe.02 Al.06) (Si.94 Al.06) O4 F1.33 (O H).67
;
_chemical_formula_structural 'Mg3 F (O H) (Si O4)'
_chemical_formula_sum 'F H Mg3 O5 Si'
_chemical_name_mineral Norbergite
_chemical_name_systematic 'Trimagnesium silicate hydroxide fluoride'
_space_group_IT_number 62
_symmetry_cell_setting orthorhombic
_symmetry_Int_Tables_number 62
_symmetry_space_group_name_Hall '-P 2c 2ab'
_symmetry_space_group_name_H-M 'P b n m'
_cell_angle_alpha 90
_cell_angle_beta 90
_cell_angle_gamma 90
_cell_formula_units_Z 4
_cell_length_a 4.7
_cell_length_b 10.2
_cell_length_c 8.72
_cell_volume 418.0
_exptl_crystal_density_meas 3.15
_cod_original_formula_sum 'H F Mg3 O5 Si'
_cod_database_code 1011009

loop_
_symmetry_equiv_pos_as_xyz
x,y,z
1/2-x,1/2+y,1/2-z
-x,-y,1/2+z
1/2+x,1/2-y,-z
-x,-y,-z
1/2+x,1/2-y,1/2+z
x,y,1/2-z
1/2-x,1/2+y,z

loop_
_atom_site_label
_atom_site_type_symbol
_atom_site_symmetry_multiplicity
_atom_site_Wyckoff_symbol
_atom_site_fract_x
_atom_site_fract_y
_atom_site_fract_z
_atom_site_occupancy
_atom_site_attached_hydrogens
_atom_site_calc_flag
O1 O2- 8 d 0.25 0.292 0.083 1. 0 d
O2 O2- 4 c 0.25 0.042 0.25 1. 0 d
O3 O2- 4 c -0.25 0.208 0.25 1. 0 d
F1 F1- 8 d -0.25 -0.042 0.083 0.5 0 d
O4 O2- 8 d -0.25 -0.042 0.083 0.5 1 d
Mg1 Mg2+ 8 d 0. -0.361 0.078 1. 0 d
Mg2 Mg2+ 4 c 0.014 -0.111 0.25 1. 0 d
Si1 Si4+ 4 c 0.389 -0.278 0.25 1. 0 d
H1 H1+ 4 c -1. -1. -1. 1. 0 dum

loop_
_atom_type_symbol
_atom_type_oxidation_number
O2- -2.000
F1- -1.000
Mg2+ 2.000
Si4+ 4.000
H1+ 1.000
